data_4327283
loop_
_publ_author_name
'Ying Yu'
'Jeremy M. Smith'
'Christine J. Flaschenriem'
'Patrick L. Holland'

_publ_section_title
;
 Binding Affinity of Alkynes and Alkenes to Low-Coordinate Iron
;
_journal_name_full 'Inorganic Chemistry'
_journal_page_first 5742
_journal_page_last 5751
_journal_paper_doi 10.1021/ic052136+
_journal_volume 45
_journal_year 2006
_chemical_formula_sum 'C41 H47 Fe N2'
_chemical_formula_weight 623.66
_chemical_name_common holjs107
_chemical_name_systematic
;
 ?
;
_space_group_IT_number 15
_symmetry_cell_setting monoclinic
_symmetry_space_group_name_Hall '-C 2yc'
_symmetry_space_group_name_H-M 'C 1 2/c 1'
_atom_sites_solution_hydrogens geom
_atom_sites_solution_primary direct
_atom_sites_solution_secondary difmap
_audit_creation_method SHELXL-97
_cell_angle_alpha 90.00
_cell_angle_beta 107.267(2)
_cell_angle_gamma 90.00
_cell_formula_units_Z 8
_cell_length_a 41.313(5)
_cell_length_b 10.2832(12)
_cell_length_c 17.732(2)
_cell_measurement_reflns_used 6631
_cell_measurement_temperature 193(2)
_cell_measurement_theta_max 28
_cell_measurement_theta_min 2
_cell_volume 7193.6(15)
_computing_structure_refinement 'SHELXL-97 (Sheldrick, 1997)'
_diffrn_ambient_temperature 193(2)
_diffrn_measured_fraction_theta_full 0.976
_diffrn_measured_fraction_theta_max 0.976
_diffrn_radiation_monochromator graphite
_diffrn_radiation_source 'fine-focus sealed tube'
_diffrn_radiation_type MoK\a
_diffrn_radiation_wavelength 0.71073
_diffrn_reflns_av_R_equivalents 0.0345
_diffrn_reflns_av_sigmaI/netI 0.0415
_diffrn_reflns_limit_h_max 54
_diffrn_reflns_limit_h_min -54
_diffrn_reflns_limit_k_max 13
_diffrn_reflns_limit_k_min -13
_diffrn_reflns_limit_l_max 23
_diffrn_reflns_limit_l_min -22
_diffrn_reflns_number 31532
_diffrn_reflns_theta_full 28.34
_diffrn_reflns_theta_max 28.34
_diffrn_reflns_theta_min 2.05
_exptl_absorpt_coefficient_mu 0.448
_exptl_absorpt_correction_T_max 0.99
_exptl_absorpt_correction_T_min 0.90
_exptl_absorpt_correction_type empirical
_exptl_absorpt_process_details SADABS
_exptl_crystal_colour orange
_exptl_crystal_density_diffrn 1.152
_exptl_crystal_description block
_exptl_crystal_F_000 2664
_exptl_crystal_size_max 0.30
_exptl_crystal_size_mid 0.20
_exptl_crystal_size_min 0.12
_refine_diff_density_max 0.282
_refine_diff_density_min -0.299
_refine_diff_density_rms 0.046
_refine_ls_extinction_method none
_refine_ls_goodness_of_fit_ref 1.040
_refine_ls_hydrogen_treatment mixed
_refine_ls_matrix_type full
_refine_ls_number_parameters 375
_refine_ls_number_reflns 8772
_refine_ls_number_restraints 0
_refine_ls_restrained_S_all 1.040
_refine_ls_R_factor_all 0.0699
_refine_ls_R_factor_gt 0.0426
_refine_ls_shift/su_max 0.003
_refine_ls_shift/su_mean 0.000
_refine_ls_structure_factor_coef Fsqd
_refine_ls_weighting_details 'calc w=1/[\s^2^(Fo^2^)+(0.0646P)^2^+0.0000P] where P=(Fo^2^+2Fc^2^)/3'
_refine_ls_weighting_scheme calc
_refine_ls_wR_factor_gt 0.1088
_refine_ls_wR_factor_ref 0.1165
_reflns_number_gt 6034
_reflns_number_total 8772
_reflns_threshold_expression >2sigma(I)
_cod_data_source_file ic0521362Bsi20051213_110651_1.cif
_cod_data_source_block L(Me)Fe(HCCPh)
_cod_database_code 4327283

loop_
_symmetry_equiv_pos_as_xyz
'x, y, z'
'-x, y, -z+1/2'
'x+1/2, y+1/2, z'
'-x+1/2, y+1/2, -z+1/2'
'-x, -y, -z'
'x, -y, z-1/2'
'-x+1/2, -y+1/2, -z'
'x+1/2, -y+1/2, z-1/2'

loop_
_atom_site_label
_atom_site_type_symbol
_atom_site_fract_x
_atom_site_fract_y
_atom_site_fract_z
_atom_site_U_iso_or_equiv
_atom_site_adp_type
_atom_site_occupancy
_atom_site_symmetry_multiplicity
_atom_site_calc_flag
_atom_site_refinement_flags
Fe1 Fe 0.646736(6) 0.31407(2) 0.718006(14) 0.03075(9) Uani 1 1 d .
N11 N 0.63127(3) 0.13161(14) 0.70669(8) 0.0297(3) Uani 1 1 d .
N21 N 0.68527(3) 0.27832(13) 0.81404(8) 0.0279(3) Uani 1 1 d .
C23 C 0.73349(4) 0.42579(17) 0.83019(10) 0.0356(4) Uani 1 1 d .
C21 C 0.64576(4) 0.03363(16) 0.75410(10) 0.0310(4) Uani 1 1 d .
C13 C 0.70487(4) 0.38937(16) 0.85156(9) 0.0314(4) Uani 1 1 d .
C63 C 0.69345(5) 0.46237(18) 0.90553(10) 0.0377(4) Uani 1 1 d .
C41 C 0.69257(4) 0.16205(17) 0.84844(10) 0.0310(4) Uani 1 1 d .
C31 C 0.67443(4) 0.04873(17) 0.81899(10) 0.0325(4) Uani 1 1 d .
H31 H 0.6827 -0.0271 0.8466 0.039 Uiso 1 1 calc R
C12 C 0.60079(4) 0.10810(16) 0.64362(10) 0.0325(4) Uani 1 1 d .
C34 C 0.59381(4) 0.49982(18) 0.58781(10) 0.0362(4) Uani 1 1 d .
C11 C 0.63121(5) -0.10184(17) 0.73785(12) 0.0445(5) Uani 1 1 d .
H11A H 0.6073 -0.0990 0.7306 0.067 Uiso 1 1 calc R
H11B H 0.6419 -0.1574 0.7817 0.067 Uiso 1 1 calc R
H11C H 0.6353 -0.1352 0.6909 0.067 Uiso 1 1 calc R
C51 C 0.72175(5) 0.14905(19) 0.92346(10) 0.0398(4) Uani 1 1 d .
H51A H 0.7422 0.1801 0.9143 0.060 Uiso 1 1 calc R
H51B H 0.7245 0.0593 0.9391 0.060 Uiso 1 1 calc R
H51C H 0.7171 0.1995 0.9646 0.060 Uiso 1 1 calc R
C22 C 0.60305(5) 0.06797(17) 0.56950(11) 0.0393(4) Uani 1 1 d .
C62 C 0.56948(5) 0.13408(19) 0.65605(12) 0.0418(4) Uani 1 1 d .
C73 C 0.74560(5) 0.34895(19) 0.77060(11) 0.0406(4) Uani 1 1 d .
H73 H 0.7335 0.2657 0.7623 0.049 Uiso 1 1 calc R
C33 C 0.75046(5) 0.53915(19) 0.86299(11) 0.0466(5) Uani 1 1 d .
H33 H 0.7695 0.5655 0.8493 0.056 Uiso 1 1 calc R
C53 C 0.71131(6) 0.57474(19) 0.93621(12) 0.0489(5) Uani 1 1 d .
H53 H 0.7040 0.6252 0.9716 0.059 Uiso 1 1 calc R
C52 C 0.54012(5) 0.1167(2) 0.59245(14) 0.0548(6) Uani 1 1 d .
H52 H 0.5190 0.1316 0.5996 0.066 Uiso 1 1 calc R
C24 C 0.62329(4) 0.45806(17) 0.65186(10) 0.0340(4) Uani 1 1 d .
C14 C 0.64998(5) 0.49768(19) 0.70282(12) 0.0445(5) Uani 1 1 d .
C103 C 0.66296(5) 0.4202(2) 0.93061(12) 0.0490(5) Uani 1 1 d .
H103 H 0.6577 0.3300 0.9134 0.059 Uiso 1 1 calc R
C84 C 0.57278(5) 0.4126(2) 0.53769(12) 0.0514(5) Uani 1 1 d .
H84 H 0.5774 0.3241 0.5439 0.062 Uiso 1 1 calc R
C93 C 0.78362(5) 0.3189(2) 0.79845(14) 0.0602(6) Uani 1 1 d .
H93A H 0.7962 0.3988 0.8067 0.090 Uiso 1 1 calc R
H93B H 0.7895 0.2681 0.7590 0.090 Uiso 1 1 calc R
H93C H 0.7890 0.2709 0.8470 0.090 Uiso 1 1 calc R
C72 C 0.63701(5) 0.0463(2) 0.55496(12) 0.0490(5) Uani 1 1 d .
H72 H 0.6538 0.0319 0.6065 0.059 Uiso 1 1 calc R
C102 C 0.56732(5) 0.1821(2) 0.73573(13) 0.0535(6) Uani 1 1 d .
H102 H 0.5905 0.1996 0.7689 0.064 Uiso 1 1 calc R
C83 C 0.73640(6) 0.4191(2) 0.69186(12) 0.0601(6) Uani 1 1 d .
H83A H 0.7124 0.4354 0.6744 0.090 Uiso 1 1 calc R
H83B H 0.7425 0.3660 0.6537 0.090 Uiso 1 1 calc R
H83C H 0.7484 0.5001 0.6977 0.090 Uiso 1 1 calc R
C32 C 0.57293(6) 0.0545(2) 0.50822(12) 0.0525(5) Uani 1 1 d .
H32 H 0.5738 0.0290 0.4586 0.063 Uiso 1 1 calc R
C44 C 0.58622(6) 0.6296(2) 0.57618(14) 0.0589(6) Uani 1 1 d .
H44 H 0.6002 0.6904 0.6091 0.071 Uiso 1 1 calc R
C123 C 0.67024(6) 0.4239(2) 1.02004(13) 0.0611(6) Uani 1 1 d .
H12A H 0.6900 0.3727 1.0444 0.092 Uiso 1 1 calc R
H12B H 0.6512 0.3893 1.0339 0.092 Uiso 1 1 calc R
H12C H 0.6741 0.5122 1.0381 0.092 Uiso 1 1 calc R
C42 C 0.54198(6) 0.0781(2) 0.51957(14) 0.0597(6) Uani 1 1 d .
H42 H 0.5222 0.0679 0.4779 0.072 Uiso 1 1 calc R
C43 C 0.73928(6) 0.6128(2) 0.91563(12) 0.0528(5) Uani 1 1 d .
H43 H 0.7508 0.6882 0.9370 0.063 Uiso 1 1 calc R
C112 C 0.55232(10) 0.0820(3) 0.77777(19) 0.1023(11) Uani 1 1 d .
H11D H 0.5517 0.1161 0.8277 0.153 Uiso 1 1 calc R
H11E H 0.5660 0.0048 0.7863 0.153 Uiso 1 1 calc R
H11F H 0.5297 0.0613 0.7461 0.153 Uiso 1 1 calc R
C74 C 0.54481(6) 0.4552(3) 0.47804(15) 0.0706(7) Uani 1 1 d .
H74 H 0.5309 0.3950 0.4444 0.085 Uiso 1 1 calc R
C113 C 0.63162(6) 0.5031(3) 0.89153(15) 0.0847(9) Uani 1 1 d .
H11G H 0.6359 0.5917 0.9088 0.127 Uiso 1 1 calc R
H11H H 0.6126 0.4704 0.9061 0.127 Uiso 1 1 calc R
H11I H 0.6268 0.4993 0.8352 0.127 Uiso 1 1 calc R
C64 C 0.53754(6) 0.5838(3) 0.46823(17) 0.0779(8) Uani 1 1 d .
H64 H 0.5185 0.6116 0.4287 0.093 Uiso 1 1 calc R
C54 C 0.55823(7) 0.6724(2) 0.51653(17) 0.0772(8) Uani 1 1 d .
H54 H 0.5536 0.7609 0.5095 0.093 Uiso 1 1 calc R
C82 C 0.63769(7) -0.0724(3) 0.50442(17) 0.0821(8) Uani 1 1 d .
H82A H 0.6309 -0.1477 0.5280 0.123 Uiso 1 1 calc R
H82B H 0.6602 -0.0848 0.5009 0.123 Uiso 1 1 calc R
H82C H 0.6223 -0.0596 0.4525 0.123 Uiso 1 1 calc R
C92 C 0.64790(8) 0.1664(3) 0.5191(2) 0.0856(9) Uani 1 1 d .
H92A H 0.6321 0.1827 0.4681 0.128 Uiso 1 1 calc R
H92B H 0.6701 0.1527 0.5136 0.128 Uiso 1 1 calc R
H92C H 0.6484 0.2398 0.5529 0.128 Uiso 1 1 calc R
C122 C 0.54758(9) 0.3074(2) 0.72857(19) 0.0907(10) Uani 1 1 d .
H12D H 0.5245 0.2924 0.6982 0.136 Uiso 1 1 calc R
H12E H 0.5574 0.3716 0.7027 0.136 Uiso 1 1 calc R
H12F H 0.5484 0.3377 0.7803 0.136 Uiso 1 1 calc R
H1 H 0.6650(6) 0.572(2) 0.7233(14) 0.078(8) Uiso 1 1 d .

loop_
_atom_site_aniso_label
_atom_site_aniso_U_11
_atom_site_aniso_U_22
_atom_site_aniso_U_33
_atom_site_aniso_U_23
_atom_site_aniso_U_13
_atom_site_aniso_U_12
Fe1 0.02916(14) 0.02986(14) 0.02971(14) -0.00026(10) 0.00333(10) -0.00304(10)
N11 0.0252(7) 0.0303(7) 0.0320(7) -0.0038(6) 0.0060(6) -0.0042(6)
N21 0.0243(7) 0.0315(7) 0.0256(7) -0.0041(6) 0.0040(6) -0.0027(6)
C23 0.0355(10) 0.0389(10) 0.0282(9) 0.0005(7) 0.0032(7) -0.0057(8)
C21 0.0274(8) 0.0303(9) 0.0363(9) -0.0044(7) 0.0111(7) -0.0030(7)
C13 0.0309(9) 0.0334(9) 0.0246(8) 0.0001(7) 0.0003(7) -0.0027(7)
C63 0.0405(10) 0.0387(10) 0.0304(9) -0.0048(8) 0.0048(8) -0.0004(8)
C41 0.0265(8) 0.0396(10) 0.0271(8) -0.0017(7) 0.0083(7) 0.0005(7)
C31 0.0320(9) 0.0310(9) 0.0337(9) 0.0032(7) 0.0088(7) 0.0019(7)
C12 0.0298(9) 0.0286(9) 0.0352(9) -0.0014(7) 0.0035(7) -0.0058(7)
C34 0.0322(9) 0.0398(10) 0.0367(9) 0.0047(8) 0.0102(8) -0.0002(8)
C11 0.0403(11) 0.0307(10) 0.0565(12) 0.0029(9) 0.0051(9) -0.0061(8)
C51 0.0362(10) 0.0445(11) 0.0318(9) 0.0026(8) -0.0008(8) -0.0018(8)
C22 0.0454(11) 0.0312(10) 0.0374(10) -0.0043(8) 0.0061(8) -0.0070(8)
C62 0.0291(9) 0.0429(11) 0.0501(11) -0.0009(9) 0.0067(8) -0.0052(8)
C73 0.0346(10) 0.0437(11) 0.0445(11) -0.0006(9) 0.0134(9) -0.0066(8)
C33 0.0496(12) 0.0467(12) 0.0403(11) 0.0002(9) 0.0083(9) -0.0192(9)
C53 0.0643(14) 0.0423(12) 0.0371(10) -0.0129(9) 0.0106(10) -0.0076(10)
C52 0.0315(10) 0.0562(14) 0.0684(15) -0.0012(11) 0.0018(10) -0.0083(9)
C24 0.0359(9) 0.0325(9) 0.0336(9) 0.0017(7) 0.0102(8) -0.0006(8)
C14 0.0460(11) 0.0325(10) 0.0473(11) 0.0012(9) 0.0022(9) -0.0073(9)
C103 0.0471(12) 0.0540(13) 0.0495(12) -0.0194(10) 0.0196(10) -0.0050(10)
C84 0.0489(12) 0.0453(12) 0.0477(12) 0.0050(9) -0.0047(10) -0.0046(10)
C93 0.0411(12) 0.0766(17) 0.0638(15) 0.0143(12) 0.0170(11) 0.0081(11)
C72 0.0561(13) 0.0511(12) 0.0418(11) -0.0048(9) 0.0177(10) 0.0002(10)
C102 0.0309(10) 0.0751(16) 0.0565(13) -0.0072(11) 0.0162(9) 0.0021(10)
C83 0.0648(15) 0.0771(17) 0.0399(11) 0.0023(11) 0.0177(11) 0.0151(12)
C32 0.0611(14) 0.0480(12) 0.0387(11) -0.0077(9) 0.0002(10) -0.0098(10)
C44 0.0551(14) 0.0437(12) 0.0654(15) 0.0018(11) -0.0011(11) 0.0028(10)
C123 0.0644(15) 0.0731(16) 0.0517(13) -0.0006(11) 0.0263(12) -0.0031(12)
C42 0.0460(13) 0.0596(14) 0.0551(14) -0.0036(11) -0.0132(10) -0.0149(11)
C43 0.0712(15) 0.0416(12) 0.0404(11) -0.0099(9) 0.0088(10) -0.0212(11)
C112 0.152(3) 0.088(2) 0.086(2) 0.0263(17) 0.065(2) 0.031(2)
C74 0.0555(14) 0.0691(17) 0.0651(15) 0.0116(13) -0.0162(12) -0.0101(12)
C113 0.0568(15) 0.138(3) 0.0583(15) -0.0117(17) 0.0163(12) 0.0187(17)
C64 0.0528(15) 0.0796(19) 0.0808(19) 0.0247(15) -0.0117(13) 0.0085(14)
C54 0.0724(18) 0.0518(15) 0.089(2) 0.0144(14) -0.0039(15) 0.0176(13)
C82 0.105(2) 0.0654(17) 0.092(2) -0.0240(15) 0.0543(18) -0.0021(15)
C92 0.089(2) 0.0688(18) 0.121(3) 0.0029(16) 0.064(2) -0.0093(15)
C122 0.135(3) 0.0629(18) 0.099(2) 0.0023(15) 0.074(2) 0.0136(17)

loop_
_atom_type_symbol
_atom_type_description
_atom_type_scat_dispersion_real
_atom_type_scat_dispersion_imag
_atom_type_scat_source
C C 0.0033 0.0016 'International Tables Vol C Tables 4.2.6.8 and 6.1.1.4'
H H 0.0000 0.0000 'International Tables Vol C Tables 4.2.6.8 and 6.1.1.4'
N N 0.0061 0.0033 'International Tables Vol C Tables 4.2.6.8 and 6.1.1.4'
Fe Fe 0.3463 0.8444 'International Tables Vol C Tables 4.2.6.8 and 6.1.1.4'

loop_
_geom_angle_atom_site_label_1
_geom_angle_atom_site_label_2
_geom_angle_atom_site_label_3
_geom_angle
C14 Fe1 C24 38.17(7)
C14 Fe1 N11 162.96(7)
C24 Fe1 N11 124.80(6)
C14 Fe1 N21 103.33(7)
C24 Fe1 N21 141.29(7)
N11 Fe1 N21 93.67(6)
C21 N11 C12 119.29(14)
C21 N11 Fe1 125.65(11)
C12 N11 Fe1 114.98(11)
C41 N21 C13 118.57(14)
C41 N21 Fe1 124.82(11)
C13 N21 Fe1 116.43(11)
C33 C23 C13 118.18(17)
C33 C23 C73 119.77(16)
C13 C23 C73 122.00(15)
N11 C21 C31 123.24(15)
N11 C21 C11 119.83(15)
C31 C21 C11 116.92(16)
C23 C13 C63 121.66(16)
C23 C13 N21 119.46(15)
C63 C13 N21 118.78(15)
C53 C63 C13 117.66(17)
C53 C63 C103 120.81(17)
C13 C63 C103 121.53(16)
N21 C41 C31 123.48(15)
N21 C41 C51 119.58(15)
C31 C41 C51 116.94(15)
C21 C31 C41 129.08(16)
C62 C12 C22 121.55(16)
C62 C12 N11 118.88(15)
C22 C12 N11 119.43(15)
C44 C34 C84 117.70(18)
C44 C34 C24 120.19(17)
C84 C34 C24 122.11(17)
C32 C22 C12 117.75(18)
C32 C22 C72 120.63(18)
C12 C22 C72 121.55(16)
C52 C62 C12 117.91(19)
C52 C62 C102 120.85(18)
C12 C62 C102 121.22(16)
C83 C73 C23 110.43(16)
C83 C73 C93 110.23(17)
C23 C73 C93 113.50(17)
C43 C33 C23 120.77(19)
C43 C53 C63 121.65(19)
C42 C52 C62 121.1(2)
C14 C24 C34 143.84(18)
C14 C24 Fe1 69.20(12)
C34 C24 Fe1 146.90(14)
C24 C14 Fe1 72.63(12)
C63 C103 C123 111.90(17)
C63 C103 C113 111.79(19)
C123 C103 C113 109.61(18)
C34 C84 C74 120.7(2)
C22 C72 C92 110.84(19)
C22 C72 C82 113.50(18)
C92 C72 C82 110.3(2)
C112 C102 C122 109.5(2)
C112 C102 C62 112.5(2)
C122 C102 C62 112.2(2)
C42 C32 C22 121.5(2)
C34 C44 C54 121.7(2)
C32 C42 C52 120.15(19)
C53 C43 C33 120.07(18)
C64 C74 C84 120.6(2)
C74 C64 C54 119.8(2)
C64 C54 C44 119.5(2)

loop_
_geom_bond_atom_site_label_1
_geom_bond_atom_site_label_2
_geom_bond_distance
Fe1 C14 1.917(2)
Fe1 C24 1.9576(18)
Fe1 N11 1.9730(14)
Fe1 N21 1.9901(13)
N11 C21 1.335(2)
N11 C12 1.435(2)
N21 C41 1.335(2)
N21 C13 1.443(2)
C23 C33 1.395(2)
C23 C13 1.396(2)
C23 C73 1.518(3)
C21 C31 1.394(2)
C21 C11 1.511(2)
C13 C63 1.404(2)
C63 C53 1.392(3)
C63 C103 1.518(3)
C41 C31 1.400(2)
C41 C51 1.513(2)
C12 C62 1.401(2)
C12 C22 1.407(2)
C34 C44 1.372(3)
C34 C84 1.375(3)
C34 C24 1.462(2)
C22 C32 1.395(3)
C22 C72 1.516(3)
C62 C52 1.401(3)
C62 C102 1.524(3)
C73 C83 1.516(3)
C73 C93 1.532(3)
C33 C43 1.383(3)
C53 C43 1.368(3)
C52 C42 1.376(3)
C24 C14 1.268(3)
C103 C123 1.524(3)
C103 C113 1.534(3)
C84 C74 1.386(3)
C72 C92 1.518(3)
C72 C82 1.519(3)
C102 C112 1.508(3)
C102 C122 1.509(3)
C32 C42 1.374(3)
C44 C54 1.387(3)
C74 C64 1.356(4)
C64 C54 1.364(4)

loop_
_geom_torsion_atom_site_label_1
_geom_torsion_atom_site_label_2
_geom_torsion_atom_site_label_3
_geom_torsion_atom_site_label_4
_geom_torsion
C14 Fe1 N11 C21 -176.6(2)
C24 Fe1 N11 C21 -175.71(13)
N21 Fe1 N11 C21 -0.27(14)
C14 Fe1 N11 C12 0.1(3)
C24 Fe1 N11 C12 1.04(14)
N21 Fe1 N11 C12 176.48(11)
C14 Fe1 N21 C41 178.12(14)
C24 Fe1 N21 C41 173.22(13)
N11 Fe1 N21 C41 -0.79(14)
C14 Fe1 N21 C13 2.96(13)
C24 Fe1 N21 C13 -1.94(17)
N11 Fe1 N21 C13 -175.95(11)
C12 N11 C21 C31 -176.87(15)
Fe1 N11 C21 C31 -0.2(2)
C12 N11 C21 C11 3.8(2)
Fe1 N11 C21 C11 -179.60(12)
C33 C23 C13 C63 -1.1(3)
C73 C23 C13 C63 -178.73(16)
C33 C23 C13 N21 175.23(16)
C73 C23 C13 N21 -2.4(2)
C41 N21 C13 C23 92.58(19)
Fe1 N21 C13 C23 -91.94(16)
C41 N21 C13 C63 -90.97(19)
Fe1 N21 C13 C63 84.51(16)
C23 C13 C63 C53 1.3(3)
N21 C13 C63 C53 -175.08(16)
C23 C13 C63 C103 -178.04(17)
N21 C13 C63 C103 5.6(3)
C13 N21 C41 C31 177.47(15)
Fe1 N21 C41 C31 2.4(2)
C13 N21 C41 C51 -2.3(2)
Fe1 N21 C41 C51 -177.34(12)
N11 C21 C31 C41 2.0(3)
C11 C21 C31 C41 -178.58(17)
N21 C41 C31 C21 -3.2(3)
C51 C41 C31 C21 176.51(16)
C21 N11 C12 C62 95.3(2)
Fe1 N11 C12 C62 -81.66(17)
C21 N11 C12 C22 -88.9(2)
Fe1 N11 C12 C22 94.15(16)
C62 C12 C22 C32 -0.1(3)
N11 C12 C22 C32 -175.78(16)
C62 C12 C22 C72 176.94(17)
N11 C12 C22 C72 1.2(3)
C22 C12 C62 C52 1.1(3)
N11 C12 C62 C52 176.81(17)
C22 C12 C62 C102 -177.81(18)
N11 C12 C62 C102 -2.1(3)
C33 C23 C73 C83 -73.6(2)
C13 C23 C73 C83 103.9(2)
C33 C23 C73 C93 50.7(2)
C13 C23 C73 C93 -131.70(18)
C13 C23 C33 C43 0.4(3)
C73 C23 C33 C43 178.08(18)
C13 C63 C53 C43 -0.8(3)
C103 C63 C53 C43 178.6(2)
C12 C62 C52 C42 -1.4(3)
C102 C62 C52 C42 177.5(2)
C44 C34 C24 C14 -11.4(4)
C84 C34 C24 C14 168.8(3)
C44 C34 C24 Fe1 164.4(2)
C84 C34 C24 Fe1 -15.4(3)
N11 Fe1 C24 C14 -179.56(12)
N21 Fe1 C24 C14 7.73(18)
C14 Fe1 C24 C34 -177.3(3)
N11 Fe1 C24 C34 3.1(3)
N21 Fe1 C24 C34 -169.6(2)
C34 C24 C14 Fe1 177.5(3)
N11 Fe1 C14 C24 1.2(3)
N21 Fe1 C14 C24 -175.04(11)
C53 C63 C103 C123 -47.7(3)
C13 C63 C103 C123 131.63(19)
C53 C63 C103 C113 75.7(2)
C13 C63 C103 C113 -105.0(2)
C44 C34 C84 C74 -0.5(3)
C24 C34 C84 C74 179.3(2)
C32 C22 C72 C92 81.4(2)
C12 C22 C72 C92 -95.5(2)
C32 C22 C72 C82 -43.4(3)
C12 C22 C72 C82 139.7(2)
C52 C62 C102 C112 70.1(3)
C12 C62 C102 C112 -111.0(2)
C52 C62 C102 C122 -53.8(3)
C12 C62 C102 C122 125.1(2)
C12 C22 C32 C42 -0.7(3)
C72 C22 C32 C42 -177.7(2)
C84 C34 C44 C54 0.5(3)
C24 C34 C44 C54 -179.3(2)
C22 C32 C42 C52 0.4(3)
C62 C52 C42 C32 0.6(3)
C63 C53 C43 C33 0.1(3)
C23 C33 C43 C53 0.1(3)
C34 C84 C74 C64 -0.4(4)
C84 C74 C64 C54 1.2(4)
C74 C64 C54 C44 -1.1(5)
C34 C44 C54 C64 0.3(4)
